data_8107087
loop_
_publ_author_name
'Aljohar, Haya I.'
'Ghabbour, Hazem A.'
'Abdelbaky, Mohammed S.M.'
'Garcia-Granda, Santiago'
'El-Emam, Ali A.'

_publ_section_title
;
 Crystal structure of
 N&#x2032;-[(1E)-(2,6-dichlorophenyl)-methylidene]adamantane-1-carbohydrazide,
 C18H20Cl2N2O
;
_journal_issue 4
_journal_name_full 'Zeitschrift f\"ur Kristallographie - New Crystal Structures'
_journal_page_first 1037
_journal_page_last 1039
_journal_paper_doi 10.1515/ncrs-2016-0038
_journal_volume 231
_journal_year 2016
_chemical_formula_sum 'C18 H20 Cl2 N2 O'
_chemical_formula_weight 351.26
_space_group_crystal_system orthorhombic
_space_group_IT_number 61
_space_group_name_Hall '-P 2ac 2ab'
_space_group_name_H-M_alt 'P b c a'
_atom_sites_solution_hydrogens geom
_cell_angle_alpha 90
_cell_angle_beta 90
_cell_angle_gamma 90
_cell_formula_units_Z 8
_cell_length_a 8.1023(2)
_cell_length_b 18.7063(4)
_cell_length_c 22.5509(6)
_cell_measurement_reflns_used 6823
_cell_measurement_temperature 293(2)
_cell_measurement_theta_max 69.5
_cell_measurement_theta_min 4.745
_cell_volume 3417.91(14)
_computing_cell_refinement
;
        CrysAlisPro, Agilent Technologies,
        Version 1.171.37.35 (release 13-08-2014 CrysAlis171 .NET)
        (compiled Aug 13 2014,18:06:01)
;
_computing_data_collection
;
        CrysAlisPro, Agilent Technologies,
        Version 1.171.37.35 (release 13-08-2014 CrysAlis171 .NET)
        (compiled Aug 13 2014,18:06:01)
;
_computing_data_reduction
;
        CrysAlisPro, Agilent Technologies,
        Version 1.171.37.35 (release 13-08-2014 CrysAlis171 .NET)
        (compiled Aug 13 2014,18:06:01)
;
_computing_structure_refinement 'SHELXL-97 (Sheldrick, 1997)'
_computing_structure_solution 'SHELXS-97 (Sheldrick, 1990)'
_diffrn_ambient_temperature 293(2)
_diffrn_detector_area_resol_mean 8.264
_diffrn_measured_fraction_theta_full 0.998
_diffrn_measured_fraction_theta_max 0.991
_diffrn_measurement_device_type 'Xcalibur, Onyx, Nova'
_diffrn_measurement_method '\w scans'
_diffrn_radiation_type CuK\a
_diffrn_radiation_wavelength 1.5418
_diffrn_reflns_av_R_equivalents 0.0333
_diffrn_reflns_av_unetI/netI 0.0229
_diffrn_reflns_Laue_measured_fraction_full 0.998
_diffrn_reflns_Laue_measured_fraction_max 0.991
_diffrn_reflns_limit_h_max 9
_diffrn_reflns_limit_h_min -8
_diffrn_reflns_limit_k_max 22
_diffrn_reflns_limit_k_min -20
_diffrn_reflns_limit_l_max 27
_diffrn_reflns_limit_l_min -23
_diffrn_reflns_number 14651
_diffrn_reflns_point_group_measured_fraction_full 0.998
_diffrn_reflns_point_group_measured_fraction_max 0.991
_diffrn_reflns_theta_full 67.500
_diffrn_reflns_theta_max 69.587
_diffrn_reflns_theta_min 4.728
_diffrn_source 'fine-focus sealed tube'
_diffrn_standards_decay_% .
_diffrn_standards_interval_count .
_diffrn_standards_interval_time .
_diffrn_standards_number 0
_exptl_absorpt_coefficient_mu 3.455
_exptl_absorpt_correction_T_max 0.933
_exptl_absorpt_correction_T_min 0.883
_exptl_absorpt_correction_type multi-scan
_exptl_absorpt_process_details
;
        CrysAlisPro, Agilent Technologies,
        Version 1.171.37.35 (release 13-08-2014 CrysAlis171 .NET)
        (compiled Aug 13 2014,18:06:01)
        Empirical absorption correction using spherical harmonics,
 implemented in SCALE3 ABSPACK scaling algorithm.
;
_exptl_crystal_colour colorless
_exptl_crystal_density_diffrn 1.365
_exptl_crystal_description prism
_exptl_crystal_F_000 1472
_exptl_crystal_size_max 0.26
_exptl_crystal_size_mid 0.03
_exptl_crystal_size_min 0.02
_refine_diff_density_max 0.714
_refine_diff_density_min -0.500
_refine_diff_density_rms 0.062
_refine_ls_extinction_coef .
_refine_ls_extinction_method none
_refine_ls_goodness_of_fit_ref 1.056
_refine_ls_hydrogen_treatment constr
_refine_ls_matrix_type full
_refine_ls_number_parameters 208
_refine_ls_number_reflns 3181
_refine_ls_number_restraints 0
_refine_ls_restrained_S_all 1.056
_refine_ls_R_factor_all 0.0558
_refine_ls_R_factor_gt 0.0496
_refine_ls_shift/su_max 0.000
_refine_ls_shift/su_mean 0.000
_refine_ls_structure_factor_coef Fsqd
_refine_ls_weighting_details 'w=1/[\s^2^(Fo^2^)+(0.0830P)^2^+2.8686P] where P=(Fo^2^+2Fc^2^)/3'
_refine_ls_weighting_scheme calc
_refine_ls_wR_factor_gt 0.1470
_refine_ls_wR_factor_ref 0.1535
_reflns_Friedel_coverage 0.000
_reflns_Friedel_fraction_full .
_reflns_Friedel_fraction_max .
_reflns_number_gt 2771
_reflns_number_total 3181
_reflns_threshold_expression 'I > 2\s(I)'
_cod_data_source_file suppl_ncrs-2016-0038_suppl.cif
_cod_data_source_block a
_cod_database_code 8107087
_shelx_space_group_comment
;
The symmetry employed for this shelxl refinement is uniquely defined
by the following loop, which should always be used as a source of
symmetry information in preference to the above space-group names.
They are only intended as comments.
;

loop_
_space_group_symop_operation_xyz
'x, y, z'
'-x+1/2, -y, z+1/2'
'x+1/2, -y+1/2, -z'
'-x, y+1/2, -z+1/2'
'-x, -y, -z'
'x-1/2, y, -z-1/2'
'-x-1/2, y-1/2, z'
'x, -y-1/2, z-1/2'

loop_
_atom_site_label
_atom_site_type_symbol
_atom_site_fract_x
_atom_site_fract_y
_atom_site_fract_z
_atom_site_U_iso_or_equiv
_atom_site_adp_type
_atom_site_occupancy
_atom_site_site_symmetry_order
_atom_site_calc_flag
_atom_site_refinement_flags_posn
_atom_site_refinement_flags_adp
_atom_site_refinement_flags_occupancy
_atom_site_disorder_assembly
_atom_site_disorder_group
Cl2 Cl 0.45333(9) 0.43699(4) 0.27823(3) 0.0511(2) Uani 1 1 d . . . . .
Cl1 Cl 0.05709(9) 0.57373(4) 0.43640(3) 0.0529(2) Uani 1 1 d . . . . .
O1 O 0.3971(2) 0.65850(10) 0.18889(8) 0.0411(4) Uani 1 1 d . . . . .
N1 N 0.1666(2) 0.61834(11) 0.23417(9) 0.0354(5) Uani 1 1 d . . . . .
H1 H 0.0606 0.6167 0.2349 0.043 Uiso 1 1 calc R U . . .
N2 N 0.2591(2) 0.57924(10) 0.27392(8) 0.0322(4) Uani 1 1 d . . . . .
C1 C 0.1386(3) 0.70750(12) 0.15542(10) 0.0310(5) Uani 1 1 d . . . . .
C13 C 0.2619(3) 0.50570(11) 0.36015(10) 0.0326(5) Uani 1 1 d . . . . .
C3 C 0.0248(3) 0.66168(14) 0.11591(11) 0.0375(5) Uani 1 1 d . . . . .
H3A H 0.0909 0.6304 0.0911 0.045 Uiso 1 1 calc R U . . .
H3B H -0.0459 0.6322 0.1405 0.045 Uiso 1 1 calc R U . . .
C11 C 0.2475(3) 0.65977(12) 0.19355(9) 0.0304(5) Uani 1 1 d . . . . .
C12 C 0.1762(3) 0.54631(12) 0.31357(10) 0.0331(5) Uani 1 1 d . . . . .
H12 H 0.0615 0.5480 0.3130 0.040 Uiso 1 1 calc R U . . .
C2 C 0.2492(3) 0.75315(13) 0.11537(11) 0.0387(6) Uani 1 1 d . . . . .
H2A H 0.3158 0.7223 0.0904 0.046 Uiso 1 1 calc R U . . .
H2B H 0.3229 0.7818 0.1395 0.046 Uiso 1 1 calc R U . . .
C4 C 0.0332(3) 0.75710(14) 0.19440(11) 0.0417(6) Uani 1 1 d . . . . .
H4A H 0.1043 0.7861 0.2193 0.050 Uiso 1 1 calc R U . . .
H4B H -0.0375 0.7288 0.2200 0.050 Uiso 1 1 calc R U . . .
C17 C 0.4679(4) 0.42118(15) 0.39580(14) 0.0475(7) Uani 1 1 d . . . . .
H17 H 0.5535 0.3895 0.3877 0.057 Uiso 1 1 calc R U . . .
C8 C 0.0304(4) 0.75697(14) 0.03766(12) 0.0453(6) Uani 1 1 d . . . . .
H8A H 0.0963 0.7266 0.0121 0.054 Uiso 1 1 calc R U . . .
H8B H -0.0368 0.7877 0.0128 0.054 Uiso 1 1 calc R U . . .
C14 C 0.2153(3) 0.51428(12) 0.41956(11) 0.0381(5) Uani 1 1 d . . . . .
C9 C 0.1429(3) 0.80229(13) 0.07645(12) 0.0425(6) Uani 1 1 d . . . . .
H9 H 0.2148 0.8314 0.0512 0.051 Uiso 1 1 calc R U . . .
C10 C 0.0391(4) 0.85104(15) 0.11556(13) 0.0515(7) Uani 1 1 d . . . . .
H10A H 0.1106 0.8803 0.1401 0.062 Uiso 1 1 calc R U . . .
H10B H -0.0271 0.8825 0.0910 0.062 Uiso 1 1 calc R U . . .
C7 C -0.0810(3) 0.71083(15) 0.07687(12) 0.0451(6) Uani 1 1 d . . . . .
H7 H -0.1536 0.6818 0.0518 0.054 Uiso 1 1 calc R U . . .
C16 C 0.4185(4) 0.43223(15) 0.45313(14) 0.0505(7) Uani 1 1 d . . . . .
H16 H 0.4713 0.4082 0.4838 0.061 Uiso 1 1 calc R U . . .
C5 C -0.0729(4) 0.80563(16) 0.15465(13) 0.0518(7) Uani 1 1 d . . . . .
H5 H -0.1404 0.8370 0.1796 0.062 Uiso 1 1 calc R U . . .
C18 C 0.3903(3) 0.45717(12) 0.34994(12) 0.0374(5) Uani 1 1 d . . . . .
C15 C 0.2910(4) 0.47877(15) 0.46575(12) 0.0482(7) Uani 1 1 d . . . . .
H15 H 0.2568 0.4860 0.5047 0.058 Uiso 1 1 calc R U . . .
C6 C -0.1852(4) 0.75930(17) 0.11648(14) 0.0549(8) Uani 1 1 d . . . . .
H6A H -0.2551 0.7895 0.0921 0.066 Uiso 1 1 calc R U . . .
H6B H -0.2557 0.7304 0.1417 0.066 Uiso 1 1 calc R U . . .

loop_
_atom_site_aniso_label
_atom_site_aniso_U_11
_atom_site_aniso_U_22
_atom_site_aniso_U_33
_atom_site_aniso_U_23
_atom_site_aniso_U_13
_atom_site_aniso_U_12
Cl2 0.0595(5) 0.0423(4) 0.0515(4) 0.0007(3) 0.0127(3) 0.0132(3)
Cl1 0.0594(5) 0.0508(4) 0.0484(4) -0.0053(3) 0.0149(3) 0.0043(3)
O1 0.0298(9) 0.0504(10) 0.0432(10) 0.0091(8) 0.0019(7) 0.0052(7)
N1 0.0257(10) 0.0409(10) 0.0398(11) 0.0100(8) -0.0010(8) 0.0044(8)
N2 0.0321(10) 0.0307(9) 0.0339(10) 0.0026(8) -0.0020(8) 0.0036(8)
C1 0.0322(12) 0.0312(11) 0.0295(11) 0.0003(9) -0.0002(9) 0.0024(9)
C13 0.0356(12) 0.0262(10) 0.0361(12) 0.0021(9) -0.0022(9) -0.0055(9)
C3 0.0406(14) 0.0367(12) 0.0350(12) 0.0020(10) -0.0051(10) -0.0049(10)
C11 0.0312(12) 0.0286(10) 0.0314(11) -0.0028(8) 0.0006(9) 0.0026(9)
C12 0.0307(12) 0.0319(11) 0.0367(12) -0.0005(9) -0.0005(9) 0.0015(9)
C2 0.0396(14) 0.0350(12) 0.0415(13) 0.0059(10) -0.0013(11) -0.0028(10)
C4 0.0534(16) 0.0406(13) 0.0310(12) -0.0001(10) 0.0002(10) 0.0170(11)
C17 0.0470(16) 0.0335(13) 0.0621(19) 0.0079(12) -0.0079(12) 0.0034(11)
C8 0.0581(17) 0.0444(14) 0.0334(13) 0.0043(11) -0.0076(11) -0.0010(12)
C14 0.0424(13) 0.0320(11) 0.0399(12) 0.0000(10) 0.0019(11) -0.0079(10)
C9 0.0495(15) 0.0377(12) 0.0402(13) 0.0100(10) -0.0049(11) -0.0038(11)
C10 0.073(2) 0.0344(13) 0.0475(15) 0.0016(12) -0.0141(14) 0.0134(13)
C7 0.0459(15) 0.0474(15) 0.0422(14) 0.0064(11) -0.0145(12) -0.0068(12)
C16 0.0585(17) 0.0419(14) 0.0510(16) 0.0139(12) -0.0168(14) -0.0081(12)
C5 0.0608(18) 0.0514(16) 0.0433(14) 0.0046(12) 0.0020(13) 0.0283(14)
C18 0.0388(13) 0.0287(11) 0.0446(13) 0.0031(10) 0.0000(11) -0.0022(10)
C15 0.0598(17) 0.0461(14) 0.0386(13) 0.0052(11) -0.0057(12) -0.0154(13)
C6 0.0384(15) 0.0679(19) 0.0584(17) 0.0215(15) -0.0051(13) 0.0113(13)

loop_
_atom_type_symbol
_atom_type_description
_atom_type_scat_dispersion_real
_atom_type_scat_dispersion_imag
_atom_type_scat_source
C C 0.0181 0.0091 'International Tables Vol C Tables 4.2.6.8 and 6.1.1.4'
H H 0.0000 0.0000 'International Tables Vol C Tables 4.2.6.8 and 6.1.1.4'
N N 0.0311 0.0180 'International Tables Vol C Tables 4.2.6.8 and 6.1.1.4'
O O 0.0492 0.0322 'International Tables Vol C Tables 4.2.6.8 and 6.1.1.4'
Cl Cl 0.3639 0.7018 'International Tables Vol C Tables 4.2.6.8 and 6.1.1.4'

loop_
_geom_angle_atom_site_label_1
_geom_angle_atom_site_label_2
_geom_angle_atom_site_label_3
_geom_angle
_geom_angle_site_symmetry_1
_geom_angle_site_symmetry_3
C11 N1 N2 118.45(19) . .
C12 N2 N1 115.2(2) . .
C11 C1 C2 108.74(19) . .
C11 C1 C4 110.69(18) . .
C2 C1 C4 109.00(19) . .
C11 C1 C3 110.30(18) . .
C2 C1 C3 108.58(19) . .
C4 C1 C3 109.5(2) . .
C18 C13 C14 115.6(2) . .
C18 C13 C12 124.6(2) . .
C14 C13 C12 119.8(2) . .
C7 C3 C1 109.4(2) . .
O1 C11 N1 121.6(2) . .
O1 C11 C1 122.7(2) . .
N1 C11 C1 115.70(19) . .
N2 C12 C13 120.1(2) . .
C1 C2 C9 110.1(2) . .
C1 C4 C5 109.5(2) . .
C16 C17 C18 119.9(3) . .
C9 C8 C7 109.6(2) . .
C15 C14 C13 123.2(2) . .
C15 C14 Cl1 118.1(2) . .
C13 C14 Cl1 118.72(19) . .
C8 C9 C10 109.6(2) . .
C8 C9 C2 109.3(2) . .
C10 C9 C2 109.7(2) . .
C5 C10 C9 109.3(2) . .
C6 C7 C8 109.2(2) . .
C6 C7 C3 109.2(2) . .
C8 C7 C3 109.9(2) . .
C17 C16 C15 120.6(3) . .
C10 C5 C6 110.2(2) . .
C10 C5 C4 109.5(2) . .
C6 C5 C4 109.1(2) . .
C17 C18 C13 122.0(2) . .
C17 C18 Cl2 117.1(2) . .
C13 C18 Cl2 120.81(19) . .
C14 C15 C16 118.7(3) . .
C5 C6 C7 109.7(2) . .

loop_
_geom_bond_atom_site_label_1
_geom_bond_atom_site_label_2
_geom_bond_distance
_geom_bond_site_symmetry_2
Cl2 C18 1.737(3) .
Cl1 C14 1.739(3) .
O1 C11 1.217(3) .
N1 C11 1.367(3) .
N1 N2 1.378(3) .
N2 C12 1.277(3) .
C1 C11 1.521(3) .
C1 C2 1.532(3) .
C1 C4 1.537(3) .
C1 C3 1.542(3) .
C13 C18 1.400(3) .
C13 C14 1.401(3) .
C13 C12 1.471(3) .
C3 C7 1.535(4) .
C2 C9 1.535(3) .
C4 C5 1.538(3) .
C17 C16 1.369(5) .
C17 C18 1.385(4) .
C8 C9 1.522(4) .
C8 C7 1.530(4) .
C14 C15 1.379(4) .
C9 C10 1.522(4) .
C10 C5 1.524(4) .
C7 C6 1.528(4) .
C16 C15 1.381(4) .
C5 C6 1.524(5) .

loop_
_geom_torsion_atom_site_label_1
_geom_torsion_atom_site_label_2
_geom_torsion_atom_site_label_3
_geom_torsion_atom_site_label_4
_geom_torsion
_geom_torsion_site_symmetry_1
_geom_torsion_site_symmetry_2
_geom_torsion_site_symmetry_3
_geom_torsion_site_symmetry_4
C11 N1 N2 C12 174.6(2) . . . .
C11 C1 C3 C7 -178.7(2) . . . .
C2 C1 C3 C7 -59.7(3) . . . .
C4 C1 C3 C7 59.2(3) . . . .
N2 N1 C11 O1 5.7(3) . . . .
N2 N1 C11 C1 -173.74(18) . . . .
C2 C1 C11 O1 -2.9(3) . . . .
C4 C1 C11 O1 -122.6(2) . . . .
C3 C1 C11 O1 116.1(2) . . . .
C2 C1 C11 N1 176.61(19) . . . .
C4 C1 C11 N1 56.9(3) . . . .
C3 C1 C11 N1 -64.4(3) . . . .
N1 N2 C12 C13 -177.03(19) . . . .
C18 C13 C12 N2 -47.8(3) . . . .
C14 C13 C12 N2 132.5(2) . . . .
C11 C1 C2 C9 -179.73(19) . . . .
C4 C1 C2 C9 -59.0(3) . . . .
C3 C1 C2 C9 60.2(2) . . . .
C11 C1 C4 C5 178.9(2) . . . .
C2 C1 C4 C5 59.4(3) . . . .
C3 C1 C4 C5 -59.3(3) . . . .
C18 C13 C14 C15 1.1(3) . . . .
C12 C13 C14 C15 -179.2(2) . . . .
C18 C13 C14 Cl1 179.80(17) . . . .
C12 C13 C14 Cl1 -0.4(3) . . . .
C7 C8 C9 C10 -60.6(3) . . . .
C7 C8 C9 C2 59.7(3) . . . .
C1 C2 C9 C8 -60.6(3) . . . .
C1 C2 C9 C10 59.7(3) . . . .
C8 C9 C10 C5 59.9(3) . . . .
C2 C9 C10 C5 -60.2(3) . . . .
C9 C8 C7 C6 59.9(3) . . . .
C9 C8 C7 C3 -59.8(3) . . . .
C1 C3 C7 C6 -59.9(3) . . . .
C1 C3 C7 C8 59.9(3) . . . .
C18 C17 C16 C15 0.4(4) . . . .
C9 C10 C5 C6 -59.3(3) . . . .
C9 C10 C5 C4 60.8(3) . . . .
C1 C4 C5 C10 -60.6(3) . . . .
C1 C4 C5 C6 60.1(3) . . . .
C16 C17 C18 C13 0.5(4) . . . .
C16 C17 C18 Cl2 -177.0(2) . . . .
C14 C13 C18 C17 -1.2(3) . . . .
C12 C13 C18 C17 179.1(2) . . . .
C14 C13 C18 Cl2 176.19(17) . . . .
C12 C13 C18 Cl2 -3.6(3) . . . .
C13 C14 C15 C16 -0.3(4) . . . .
Cl1 C14 C15 C16 -179.0(2) . . . .
C17 C16 C15 C14 -0.5(4) . . . .
C10 C5 C6 C7 59.1(3) . . . .
C4 C5 C6 C7 -61.2(3) . . . .
C8 C7 C6 C5 -59.0(3) . . . .
C3 C7 C6 C5 61.2(3) . . . .
